data_2010464
loop_
_publ_author_name
'Numan, Milco'
'Schenk, Henk'
'D\"opp, Dietrich'

_publ_section_title
;
1,5-bis-Di-tert-butyl-2,4-dinitrobenzene,
C~14~H~20~N~2~O~4~
;
_journal_name_full 'Acta Crystallographica Section C'
_journal_page_first 260
_journal_page_last 262
_journal_volume 51
_journal_year 1995
_chemical_formula_sum 'C14 H20 N2 O4'
_chemical_formula_weight 280.32
_space_group_IT_number 14
_symmetry_cell_setting monoclinic
_symmetry_space_group_name_Hall '-P 2yn'
_symmetry_space_group_name_H-M 'P 1 21/n 1'
_cell_angle_alpha 90.00000
_cell_angle_beta 101.160(10)
_cell_angle_gamma 90.00000
_cell_formula_units_Z 4
_cell_length_a 9.4460(10)
_cell_length_b 10.817(3)
_cell_length_c 15.100(2)
_cell_measurement_temperature 247
_cell_volume 1513.7(5)
_diffrn_ambient_temperature 247
_exptl_crystal_density_diffrn 1.23
_refine_ls_R_factor_obs .070
_refine_ls_wR_factor_obs .087
_cod_original_sg_symbol_Hall -P_2yn
_cod_original_sg_symbol_H-M 'P 21/n'
_cod_database_code 2010464

loop_
_symmetry_equiv_pos_as_xyz
+x,+y,+z
1/2-x,1/2+y,1/2-z
-x,-y,-z
1/2+x,1/2-y,1/2+z

loop_
_atom_site_aniso_label
_atom_site_aniso_U_11
_atom_site_aniso_U_22
_atom_site_aniso_U_33
_atom_site_aniso_U_12
_atom_site_aniso_U_13
_atom_site_aniso_U_23
C1 .0410(10) .034(2) .040(2) .0040(10) .0120(10) .0030(10)
C2 .047(2) .039(2) .036(2) .0060(10) .0060(10) .0000(10)
C3 .0360(10) .035(2) .041(2) .0000(10) .0060(10) -.0030(10)
C4 .0390(10) .036(2) .040(2) -.0010(10) .0100(10) -.0020(10)
C5 .045(2) .041(2) .035(2) -.0040(10) .0080(10) -.0020(10)
C6 .0370(10) .0330(10) .042(2) .0020(10) .0090(10) -.0010(10)
C7 .051(2) .042(2) .047(2) -.0100(10) .0160(10) .0000(10)
C8 .091(3) .066(3) .088(3) .008(2) .055(3) .001(3)
C9 .080(3) .049(2) .072(3) -.021(2) .028(2) .003(2)
C10 .083(3) .108(4) .053(2) -.031(3) .007(2) .028(3)
C11 .044(2) .041(2) .051(2) -.0110(10) .0090(10) -.0040(10)
C12 .063(2) .092(3) .059(3) -.031(2) -.009(2) .007(2)
C13 .044(2) .090(3) .078(3) -.012(2) .016(2) -.003(3)
C14 .072(3) .051(2) .104(4) -.012(2) .016(3) -.023(2)
N1 .054(2) .053(2) .046(2) -.0010(10) .0120(10) .0100(10)
N2 .052(2) .055(2) .045(2) -.0090(10) .0020(10) -.0020(10)
O1 .093(2) .089(2) .062(2) .000(2) .041(2) .001(2)
O2 .095(2) .052(2) .080(2) -.0020(10) .021(2) .0260(10)
O3 .0450(10) .101(2) .084(2) -.0050(10) .0020(10) -.006(2)
O4 .087(2) .071(2) .081(2) -.018(2) .004(2) -.034(2)

loop_
_atom_site_label
_atom_site_fract_x
_atom_site_fract_y
_atom_site_fract_z
_atom_site_U_iso_or_equiv
_atom_site_thermal_displace_type
_atom_site_calc_flag
_atom_site_calc_attached_atom
_atom_site_refinement_flags
C1 .0620(3) .4255(3) .1766(2) .0380(10) Uani d . .
C2 -.0579(3) .3550(3) .1420(2) .0410(10) Uani d . .
C3 -.1274(3) .2939(3) .2011(2) .0370(10) Uani d . .
C4 -.0792(3) .2946(3) .2945(2) .0380(10) Uani d . .
C5 .0451(3) .3647(3) .3231(2) .0400(10) Uani d . .
C6 .1201(3) .4322(3) .2682(2) .0370(10) Uani d . .
C7 -.1517(4) .2292(3) .3647(2) .046(2) Uani d . .
C8 -.2719(6) .3120(5) .3857(4) .077(3) Uani d . .
C9 -.2143(5) .1021(4) .3327(3) .066(2) Uani d . .
C10 -.0424(6) .2055(6) .4521(3) .082(3) Uani d . .
C11 .2573(3) .5047(3) .3113(2) .045(2) Uani d . .
C12 .3270(5) .4481(5) .4021(3) .074(3) Uani d . .
C13 .3729(4) .5017(5) .2525(3) .070(3) Uani d . .
C14 .2144(5) .6384(4) .3270(4) .075(3) Uani d . .
N1 .1178(3) .4957(3) .1070(2) .051(2) Uani d . .
N2 -.2590(3) .2295(3) .1561(2) .052(2) Uani d . .
O1 .1597(3) .4372(3) .0485(2) .078(2) Uani d . .
O2 .1136(3) .6075(3) .1088(2) .075(2) Uani d . .
O3 -.3754(3) .2703(3) .1680(2) .078(2) Uani d . .
O4 -.2470(3) .1435(3) .1073(2) .081(2) Uani d . .
H2 -.091(3) .358(3) .073(2) .049(9) Uiso calc C2 R
H5 .079(3) .363(3) .389(2) .040(8) Uiso calc C5 R
H81 -.231(6) .397(4) .410(4) .12(2) Uiso calc C8 R
H82 -.344(6) .328(6) .325(3) .14(2) Uiso calc C8 R
H83 -.302(5) .263(4) .433(3) .10(2) Uiso calc C8 R
H91 -.315(5) .111(5) .290(3) .12(2) Uiso calc C9 R
H92 -.125(5) .056(5) .321(4) .14(2) Uiso calc C9 R
H93 -.241(5) .050(4) .384(3) .080(10) Uiso calc C9 R
H101 .037(5) .151(5) .439(4) .11(2) Uiso calc C10 R
H102 -.032(7) .294(4) .477(4) .13(2) Uiso calc C10 R
H103 -.102(5) .156(4) .492(3) .10(2) Uiso calc C10 R
H121 .262(4) .458(4) .444(3) .080(10) Uiso calc C12 R
H122 .348(6) .354(4) .391(4) .12(2) Uiso calc C12 R
H123 .424(4) .492(4) .426(3) .10(2) Uiso calc C12 R
H131 .387(6) .407(4) .238(3) .10(2) Uiso calc C13 R
H132 .340(6) .563(4) .196(3) .11(2) Uiso calc C13 R
H133 .461(4) .536(4) .298(3) .080(10) Uiso calc C13 R
H141 .194(8) .667(7) .258(3) .17(3) Uiso calc C14 R
H142 .133(5) .637(5) .362(3) .12(2) Uiso calc C14 R
H143 .310(5) .684(5) .360(4) .13(2) Uiso calc C14 R

loop_
_geom_bond_atom_site_label_1
_geom_bond_atom_site_label_2
_geom_bond_site_symmetry_1
_geom_bond_site_symmetry_2
_geom_bond_distance
_geom_bond_publ_flag
C1 C2 . . 1.381(4) yes
C1 C6 . . 1.387(4) yes
C1 N1 . . 1.475(4) yes
C2 C3 . . 1.375(5) yes
C2 H2 . . 1.02(3) ?
C3 C4 . . 1.396(4) yes
C3 N2 . . 1.471(4) yes
C4 C5 . . 1.394(4) yes
C4 C7 . . 1.541(5) yes
C5 C6 . . 1.396(5) yes
C5 H5 . . .98(3) ?
C6 C11 . . 1.547(4) yes
C7 C8 . . 1.527(7) yes
C7 C9 . . 1.536(5) yes
C7 C10 . . 1.532(5) yes
C8 H81 . . 1.04(5) ?
C8 H82 . . 1.05(5) ?
C8 H83 . . .98(5) ?
C9 H91 . . 1.05(4) ?
C9 H92 . . 1.02(6) ?
C9 H93 . . 1.03(4) ?
C10 H101 . . 1.01(5) ?
C10 H102 . . 1.03(5) ?
C10 H103 . . 1.05(5) ?
C11 C12 . . 1.528(5) yes
C11 C13 . . 1.535(6) yes
C11 C14 . . 1.533(6) yes
C12 H121 . . .97(5) ?
C12 H122 . . 1.05(4) ?
C12 H123 . . 1.03(4) ?
C13 H131 . . 1.06(4) ?
C13 H132 . . 1.08(5) ?
C13 H133 . . 1.04(4) ?
C14 H141 . . 1.07(5) ?
C14 H142 . . 1.01(5) ?
C14 H143 . . 1.06(5) ?
N1 O1 . . 1.213(5) yes
N1 O2 . . 1.211(4) yes
N2 O3 . . 1.229(4) yes
N2 O4 . . 1.206(4) yes

_cod_duplicate_entry 2003203
